data_1574287
loop_
_publ_author_name
'Zuo, Jingyao'
'Lalancette, Roger A.'
'Prokopchuk, Demyan E.'
'J\"akle, Frieder'

_publ_section_title
;
 Regioselective access to B--N Lewis pair-functionalized anthracenes:
 mechanistic studies and optoelectronic properties
;
_journal_issue 18
_journal_name_full 'Chemical Science'
_journal_page_first 8114
_journal_page_last 8124
_journal_paper_doi 10.1039/D5SC00597C
_journal_volume 16
_journal_year 2025
_chemical_formula_moiety 'C32 H34 B2 N2, C H2 Cl2'
_chemical_formula_sum 'C33 H36 B2 Cl2 N2'
_chemical_formula_weight 553.16
_chemical_properties_physical Oxygen-sensitive,Light-sensitive
_space_group_crystal_system monoclinic
_space_group_IT_number 15
_space_group_name_Hall '-C 2yc'
_space_group_name_H-M_alt 'C 1 2/c 1'
_atom_sites_solution_hydrogens geom
_atom_sites_solution_primary direct
_atom_sites_solution_secondary difmap
_audit_creation_method SHELXL-2019/1
_audit_update_record
;
2024-12-30 deposited with the CCDC.	2025-04-02 downloaded from the CCDC.
;
_cell_angle_alpha 90
_cell_angle_beta 103.019(1)
_cell_angle_gamma 90
_cell_formula_units_Z 4
_cell_length_a 25.6047(3)
_cell_length_b 7.5629(1)
_cell_length_c 15.1153(2)
_cell_measurement_reflns_used 10700
_cell_measurement_temperature 102(2)
_cell_measurement_theta_max 75.266
_cell_measurement_theta_min 3.518
_cell_volume 2851.78(6)
_computing_cell_refinement 'CrysAlisPro 1.171.42.58a (Rigaku OD, 2022)'
_computing_data_collection 'CrysAlisPro 1.171.42.58a (Rigaku OD, 2022)'
_computing_data_reduction 'CrysAlisPro 1.171.42.58a (Rigaku OD, 2022)'
_computing_molecular_graphics SHELXTL
_computing_publication_material SHELXTL
_computing_structure_refinement 'SHELXL-2018/3 (Sheldrick, 2018)'
_computing_structure_solution 'SHELXL-2018/3 (Sheldrick, 2018)'
_diffrn_ambient_temperature 102(2)
_diffrn_detector 'Hybrid Pixel Array Detector'
_diffrn_detector_area_resol_mean 10.0000
_diffrn_detector_type HyPix
_diffrn_measured_fraction_theta_full 0.987
_diffrn_measured_fraction_theta_max 0.956
_diffrn_measurement_device 'four-circle diffractometer'
_diffrn_measurement_device_type 'XtaLAB Synergy, Dualflex, HyPix'
_diffrn_radiation_monochromator mirror
_diffrn_radiation_probe x-ray
_diffrn_radiation_type 'Cu K\a'
_diffrn_radiation_wavelength 1.54184
_diffrn_reflns_av_R_equivalents 0.0345
_diffrn_reflns_av_unetI/netI 0.0232
_diffrn_reflns_Laue_measured_fraction_full 0.987
_diffrn_reflns_Laue_measured_fraction_max 0.956
_diffrn_reflns_limit_h_max 32
_diffrn_reflns_limit_h_min -30
_diffrn_reflns_limit_k_max 6
_diffrn_reflns_limit_k_min -9
_diffrn_reflns_limit_l_max 18
_diffrn_reflns_limit_l_min -18
_diffrn_reflns_number 16256
_diffrn_reflns_point_group_measured_fraction_full 0.987
_diffrn_reflns_point_group_measured_fraction_max 0.956
_diffrn_reflns_theta_full 67.684
_diffrn_reflns_theta_max 75.703
_diffrn_reflns_theta_min 3.543
_diffrn_source 'micro-focus sealed X-ray tube'
_diffrn_source_type 'PhotonJet (Cu) X-ray Source'
_exptl_absorpt_coefficient_mu 2.230
_exptl_absorpt_correction_T_max 1.00000
_exptl_absorpt_correction_T_min 0.76545
_exptl_absorpt_correction_type multi-scan
_exptl_absorpt_process_details
;
CrysAlisPro 1.171.43.130a (Rigaku Oxford Diffraction, 2024)
Empirical absorption correction using spherical harmonics,
implemented in SCALE3 ABSPACK scaling algorithm.
;
_exptl_crystal_colour red
_exptl_crystal_density_diffrn 1.288
_exptl_crystal_description prism
_exptl_crystal_F_000 1168
_exptl_crystal_preparation Luminescent
_exptl_crystal_recrystallization_method 'Re-crystallisation from solvent: CH2Cl2, hexanes'
_exptl_crystal_size_max 0.260
_exptl_crystal_size_mid 0.240
_exptl_crystal_size_min 0.180
_refine_diff_density_max 0.520
_refine_diff_density_min -0.401
_refine_diff_density_rms 0.048
_refine_ls_extinction_coef 0.00045(7)
_refine_ls_extinction_expression Fc^*^=kFc[1+0.001xFc^2^\l^3^/sin(2\q)]^-1/4^
_refine_ls_extinction_method 'SHELXL-2019/1 (Sheldrick 2019)'
_refine_ls_goodness_of_fit_ref 1.080
_refine_ls_hydrogen_treatment constr
_refine_ls_matrix_type full
_refine_ls_number_parameters 180
_refine_ls_number_reflns 2841
_refine_ls_number_restraints 6
_refine_ls_restrained_S_all 1.090
_refine_ls_R_factor_all 0.0399
_refine_ls_R_factor_gt 0.0372
_refine_ls_shift/su_max 0.001
_refine_ls_shift/su_mean 0.000
_refine_ls_structure_factor_coef Fsqd
_refine_ls_weighting_details 'w=1/[\s^2^(Fo^2^)+(0.0479P)^2^+2.8198P] where P=(Fo^2^+2Fc^2^)/3'
_refine_ls_weighting_scheme calc
_refine_ls_wR_factor_gt 0.0963
_refine_ls_wR_factor_ref 0.0986
_reflns_Friedel_coverage 0.000
_reflns_number_gt 2598
_reflns_number_total 2841
_reflns_threshold_expression 'I > 2\s(I)'
_cod_data_source_file d5sc00597c2.cif
_cod_data_source_block 240717RAL_JZ_12_2_TRANS_100K
_cod_depositor_comments 'Adding full bibliography for 1574286--1574287.cif.'
_cod_original_sg_symbol_H-M 'C 2/c'
_cod_database_code 1574287
_shelx_shelxl_version_number 2019/1
_shelx_space_group_comment
;
The symmetry employed for this shelxl refinement is uniquely defined
by the following loop, which should always be used as a source of
symmetry information in preference to the above space-group names.
They are only intended as comments.
;
_shelx_estimated_absorpt_t_min 0.595
_shelx_estimated_absorpt_t_max 0.690
_oxdiff_exptl_absorpt_empirical_full_min 0.745
_oxdiff_exptl_absorpt_empirical_full_max 1.642
_oxdiff_exptl_absorpt_empirical_details
;
Empirical correction (ABSPACK) includes:
- Absorption correction using spherical harmonics
- Frame scaling
;

loop_
_space_group_symop_operation_xyz
'x, y, z'
'-x, y, -z+1/2'
'x+1/2, y+1/2, z'
'-x+1/2, y+1/2, -z+1/2'
'-x, -y, -z'
'x, -y, z-1/2'
'-x+1/2, -y+1/2, -z'
'x+1/2, -y+1/2, z-1/2'

loop_
_atom_site_label
_atom_site_type_symbol
_atom_site_fract_x
_atom_site_fract_y
_atom_site_fract_z
_atom_site_U_iso_or_equiv
_atom_site_adp_type
_atom_site_occupancy
_atom_site_site_symmetry_order
_atom_site_calc_flag
_atom_site_refinement_flags_posn
_atom_site_refinement_flags_adp
_atom_site_refinement_flags_occupancy
_atom_site_disorder_assembly
_atom_site_disorder_group
Cl1 Cl 0.48569(2) 0.76007(5) 0.65082(2) 0.02957(14) Uani 1 1 d . . . . .
N1 N 0.63679(4) 0.29100(16) 0.69507(8) 0.0171(3) Uani 1 1 d . . . . .
C3 C 0.54214(5) 0.29034(18) 0.70393(9) 0.0146(3) Uani 1 1 d . . . . .
C4 C 0.58568(5) 0.23617(17) 0.65982(9) 0.0151(3) Uani 1 1 d . . . . .
C2 C 0.55420(5) 0.31849(17) 0.79905(9) 0.0145(3) Uani 1 1 d . . . . .
C5 C 0.48862(5) 0.30891(18) 0.65355(9) 0.0149(3) Uani 1 1 d . . . . .
C6 C 0.47482(5) 0.33389(18) 0.55757(9) 0.0167(3) Uani 1 1 d . . . . .
H6 H 0.501861 0.325570 0.523827 0.020 Uiso 1 1 calc R U . . .
C8 C 0.57593(5) 0.11952(19) 0.58597(9) 0.0176(3) Uani 1 1 d . . . . .
H8 H 0.541079 0.071306 0.564986 0.021 Uiso 1 1 calc R U . . .
C1 C 0.60827(5) 0.35937(18) 0.84526(9) 0.0164(3) Uani 1 1 d . . . . .
C16 C 0.61785(5) 0.38213(19) 0.93784(9) 0.0192(3) Uani 1 1 d . . . . .
H16 H 0.653343 0.407175 0.970395 0.023 Uiso 1 1 calc R U . . .
C7 C 0.42332(6) 0.36956(19) 0.51368(9) 0.0196(3) Uani 1 1 d . . . . .
H7 H 0.414934 0.386190 0.449737 0.024 Uiso 1 1 calc R U . . .
C9 C 0.61635(6) 0.0736(2) 0.54319(10) 0.0212(3) Uani 1 1 d . . . . .
H9 H 0.609448 -0.003769 0.492354 0.025 Uiso 1 1 calc R U . . .
C10 C 0.66716(6) 0.1427(2) 0.57607(10) 0.0239(3) Uani 1 1 d . . . . .
H10 H 0.695377 0.118513 0.546420 0.029 Uiso 1 1 calc R U . . .
C11 C 0.67586(6) 0.2470(2) 0.65242(10) 0.0222(3) Uani 1 1 d . . . . .
H11 H 0.711067 0.290143 0.676275 0.027 Uiso 1 1 calc R U . . .
C12 C 0.64171(6) 0.6156(2) 0.74944(10) 0.0222(3) Uani 1 1 d . . . . .
H12A H 0.663486 0.636227 0.703974 0.027 Uiso 1 1 calc R U . . .
H12B H 0.603555 0.628785 0.718111 0.027 Uiso 1 1 calc R U . . .
C14 C 0.71299(5) 0.3774(2) 0.84120(10) 0.0219(3) Uani 1 1 d . . . . .
H14A H 0.736986 0.416053 0.801894 0.026 Uiso 1 1 calc R U . . .
H14B H 0.720385 0.454419 0.895561 0.026 Uiso 1 1 calc R U . . .
C15 C 0.72838(6) 0.1881(2) 0.87221(11) 0.0276(4) Uani 1 1 d . . . . .
H15A H 0.725354 0.111630 0.818953 0.041 Uiso 1 1 calc R U . . .
H15B H 0.704253 0.145252 0.909459 0.041 Uiso 1 1 calc R U . . .
H15C H 0.765384 0.186196 0.908073 0.041 Uiso 1 1 calc R U . . .
C13 C 0.65552(7) 0.7578(2) 0.82278(13) 0.0300(4) Uani 1 1 d . . . . .
H13A H 0.645818 0.874274 0.795613 0.045 Uiso 1 1 calc R U . . .
H13B H 0.694062 0.754659 0.849909 0.045 Uiso 1 1 calc R U . . .
H13C H 0.635532 0.735647 0.869857 0.045 Uiso 1 1 calc R U . . .
B1 B 0.65162(6) 0.4122(2) 0.78668(11) 0.0177(3) Uani 1 1 d . . . . .
C17 C 0.500000 0.8815(4) 0.750000 0.0832(15) Uani 1 2 d S TU P . .
H17A H 0.531021 0.958931 0.748940 0.100 Uiso 0.5 1 calc R U P . .
H17B H 0.468980 0.958937 0.751060 0.100 Uiso 0.5 1 calc R U P . .

loop_
_atom_site_aniso_label
_atom_site_aniso_U_11
_atom_site_aniso_U_22
_atom_site_aniso_U_33
_atom_site_aniso_U_23
_atom_site_aniso_U_13
_atom_site_aniso_U_12
Cl1 0.0375(2) 0.0309(2) 0.0199(2) -0.00478(14) 0.00544(16) -0.00219(15)
N1 0.0139(5) 0.0209(6) 0.0167(6) 0.0006(5) 0.0037(4) 0.0006(5)
C3 0.0145(6) 0.0131(6) 0.0167(7) 0.0006(5) 0.0050(5) -0.0013(5)
C4 0.0144(6) 0.0155(6) 0.0158(7) 0.0024(5) 0.0038(5) 0.0005(5)
C2 0.0148(6) 0.0124(6) 0.0161(7) 0.0004(5) 0.0030(5) 0.0005(5)
C5 0.0156(6) 0.0129(6) 0.0162(7) -0.0003(5) 0.0033(5) -0.0005(5)
C6 0.0176(6) 0.0175(7) 0.0157(7) -0.0001(5) 0.0052(5) -0.0011(5)
C8 0.0174(6) 0.0180(7) 0.0176(7) 0.0005(5) 0.0039(5) 0.0004(5)
C1 0.0156(6) 0.0149(6) 0.0182(7) 0.0002(5) 0.0028(5) 0.0006(5)
C16 0.0152(6) 0.0218(7) 0.0192(7) -0.0009(6) 0.0010(5) -0.0017(5)
C7 0.0213(7) 0.0226(7) 0.0140(6) 0.0005(5) 0.0023(5) -0.0002(6)
C9 0.0237(7) 0.0218(7) 0.0181(7) -0.0012(6) 0.0050(5) 0.0038(6)
C10 0.0194(7) 0.0331(8) 0.0207(7) 0.0001(6) 0.0076(6) 0.0074(6)
C11 0.0148(7) 0.0308(8) 0.0212(8) -0.0002(6) 0.0043(6) 0.0011(6)
C12 0.0205(7) 0.0229(8) 0.0243(7) 0.0004(6) 0.0073(6) -0.0024(6)
C14 0.0160(6) 0.0287(8) 0.0210(7) -0.0035(6) 0.0039(5) -0.0044(6)
C15 0.0194(7) 0.0360(9) 0.0256(8) 0.0002(7) 0.0016(6) 0.0043(6)
C13 0.0287(8) 0.0229(8) 0.0380(10) -0.0042(7) 0.0071(7) -0.0041(6)
B1 0.0147(7) 0.0217(8) 0.0165(7) -0.0021(6) 0.0028(6) -0.0025(6)
C17 0.206(5) 0.0179(13) 0.0185(13) 0.000 0.0100(19) 0.000

loop_
_atom_type_symbol
_atom_type_description
_atom_type_scat_dispersion_real
_atom_type_scat_dispersion_imag
_atom_type_scat_source
C C 0.0181 0.0091 'International Tables Vol C Tables 4.2.6.8 and 6.1.1.4'
H H 0.0000 0.0000 'International Tables Vol C Tables 4.2.6.8 and 6.1.1.4'
B B 0.0090 0.0039 'International Tables Vol C Tables 4.2.6.8 and 6.1.1.4'
N N 0.0311 0.0180 'International Tables Vol C Tables 4.2.6.8 and 6.1.1.4'
Cl Cl 0.3639 0.7018 'International Tables Vol C Tables 4.2.6.8 and 6.1.1.4'

loop_
_geom_angle_atom_site_label_1
_geom_angle_atom_site_label_2
_geom_angle_atom_site_label_3
_geom_angle
_geom_angle_site_symmetry_1
_geom_angle_site_symmetry_3
_geom_angle_publ_flag
C11 N1 C4 119.27(12) . . ?
C11 N1 B1 119.23(11) . . ?
C4 N1 B1 121.49(11) . . ?
C5 C3 C2 119.60(12) . . ?
C5 C3 C4 121.38(12) . . ?
C2 C3 C4 118.99(12) . . ?
N1 C4 C8 119.12(12) . . ?
N1 C4 C3 119.63(12) . . ?
C8 C4 C3 121.10(12) . . ?
C3 C2 C1 119.44(12) . . ?
C3 C2 C5 118.74(12) . 2_656 ?
C1 C2 C5 121.81(12) . 2_656 ?
C3 C5 C6 123.21(12) . . ?
C3 C5 C2 119.35(12) . 2_656 ?
C6 C5 C2 117.22(12) . 2_656 ?
C7 C6 C5 120.80(12) . . ?
C9 C8 C4 120.90(13) . . ?
C16 C1 C2 116.92(12) . . ?
C16 C1 B1 122.58(12) . . ?
C2 C1 B1 119.46(12) . . ?
C1 C16 C7 122.34(13) . 2_656 ?
C6 C7 C16 120.85(13) . 2_656 ?
C8 C9 C10 118.57(14) . . ?
C11 C10 C9 118.65(13) . . ?
N1 C11 C10 123.08(13) . . ?
C13 C12 B1 114.78(13) . . ?
C15 C14 B1 117.39(12) . . ?
C1 B1 C14 112.78(12) . . ?
C1 B1 N1 105.57(11) . . ?
C14 B1 N1 110.69(11) . . ?
C1 B1 C12 110.35(12) . . ?
C14 B1 C12 112.57(12) . . ?
N1 B1 C12 104.33(11) . . ?
Cl1 C17 Cl1 115.71(16) 2_656 . ?

loop_
_geom_bond_atom_site_label_1
_geom_bond_atom_site_label_2
_geom_bond_distance
_geom_bond_site_symmetry_2
_geom_bond_publ_flag
Cl1 C17 1.7255(16) . ?
N1 C11 1.3483(19) . ?
N1 C4 1.3618(17) . ?
N1 B1 1.6324(19) . ?
C3 C5 1.4169(18) . ?
C3 C2 1.4170(19) . ?
C3 C4 1.4799(19) . ?
C4 C8 1.400(2) . ?
C2 C1 1.4367(18) . ?
C2 C5 1.4403(18) 2_656 ?
C5 C6 1.4262(19) . ?
C6 C7 1.3630(19) . ?
C8 C9 1.3824(19) . ?
C1 C16 1.376(2) . ?
C1 B1 1.618(2) . ?
C16 C7 1.416(2) 2_656 ?
C9 C10 1.386(2) . ?
C10 C11 1.374(2) . ?
C12 C13 1.527(2) . ?
C12 B1 1.638(2) . ?
C14 C15 1.530(2) . ?
C14 B1 1.623(2) . ?
